data_7158898
loop_
_publ_author_name
'Wang, Xinyue'
'Zeng, Heyang'
'Zhang, Wenli'
'Guo, Haiyang'
'Jin, Tao'
'Shi, Senlei'
'Jin, Xiaoyuan'
'Qu, Na'
'Liu, Li'
'Zhang, Lianpeng'

_publ_section_title
;
 Copper-Catalyzed Construction of (Z)-Benzo[cd]indoles: Stereoselective
 Intramolecular trans-Addition and SN-Ar Reaction
;
_journal_name_full 'Organic &amp; Biomolecular Chemistry'
_journal_paper_doi 10.1039/D2OB01488B
_journal_year 2022
_chemical_formula_moiety 'C25 H18 Cl N O3 S'
_chemical_formula_sum 'C25 H18 Cl N O3 S'
_chemical_formula_weight 447.945
_space_group_crystal_system monoclinic
_space_group_IT_number 14
_space_group_name_Hall '-P 2ybc'
_space_group_name_H-M_alt 'P 1 21/c 1'
_symmetry_Int_Tables_number 14
_audit_creation_date 2022-07-10
_audit_creation_method
;
Olex2 1.5
(compiled 2022.04.07 svn.rca3783a0 for OlexSys, GUI svn.r6498)
;
_audit_update_record
;
2022-08-03 deposited with the CCDC.	2022-09-26 downloaded from the CCDC.
;
_cell_angle_alpha 90
_cell_angle_beta 93.121(5)
_cell_angle_gamma 90
_cell_formula_units_Z 4
_cell_length_a 10.3420(6)
_cell_length_b 20.8081(13)
_cell_length_c 10.0336(6)
_cell_measurement_reflns_used 2225
_cell_measurement_temperature 296(2)
_cell_measurement_theta_max 25.9040
_cell_measurement_theta_min 3.0720
_cell_volume 2156.0(2)
_computing_cell_refinement 'CrysAlisPro 1.171.39.29c (Rigaku OD, 2017)'
_computing_data_collection 'CrysAlisPro 1.171.39.29c (Rigaku OD, 2017)'
_computing_data_reduction 'CrysAlisPro 1.171.39.29c (Rigaku OD, 2017)'
_computing_molecular_graphics 'Olex2 1.5 (Dolomanov et al., 2009)'
_computing_publication_material 'Olex2 1.5 (Dolomanov et al., 2009)'
_computing_structure_refinement 'olex2.refine 1.5 (Bourhis et al., 2015)'
_computing_structure_solution 'olex2.solve (Bourhis et al., 2015)'
_diffrn_ambient_temperature 296(2)
_diffrn_detector_area_resol_mean 16.0802
_diffrn_detector_type Eos
_diffrn_measured_fraction_theta_full 0.9990
_diffrn_measured_fraction_theta_max 0.8420
_diffrn_measurement_details
;
List of Runs (angles in degrees, time in seconds):

  # Type    Start    End  Width  t~exp~   \w     \q     \k     \f   Frames
#--------------------------------------------------------------------------
  1  \w    -25.00  22.00   1.00   11.37    --  -15.89 -99.00 150.00   47
  2  \w     36.00  78.00   1.00   11.37    --   16.05 178.00 120.00   42
  3  \w     19.00  71.00   1.00   11.37    --   16.05  19.00  30.00   52
  4  \w      1.00  85.00   1.00   11.37    --   16.05  38.00 -60.00   84
;
_diffrn_measurement_device 'four-circle diffractometer'
_diffrn_measurement_device_type 'Xcalibur, Eos, Gemini'
_diffrn_measurement_method '\w scans'
_diffrn_radiation_type 'Mo K\a'
_diffrn_radiation_wavelength 0.71073
_diffrn_reflns_av_R_equivalents 0.0246
_diffrn_reflns_av_unetI/netI 0.0415
_diffrn_reflns_Laue_measured_fraction_full 0.9990
_diffrn_reflns_Laue_measured_fraction_max 0.8420
_diffrn_reflns_limit_h_max 13
_diffrn_reflns_limit_h_min -10
_diffrn_reflns_limit_k_max 28
_diffrn_reflns_limit_k_min -24
_diffrn_reflns_limit_l_max 11
_diffrn_reflns_limit_l_min -13
_diffrn_reflns_number 10737
_diffrn_reflns_point_group_measured_fraction_full 0.9990
_diffrn_reflns_point_group_measured_fraction_max 0.8420
_diffrn_reflns_theta_full 25.2417
_diffrn_reflns_theta_max 29.46
_diffrn_reflns_theta_min 2.78
_exptl_absorpt_coefficient_mu 0.302
_exptl_absorpt_correction_T_max 1.00000
_exptl_absorpt_correction_T_min 0.73050
_exptl_absorpt_correction_type multi-scan
_exptl_absorpt_process_details
;
CrysAlisPro 1.171.39.29c (Rigaku Oxford Diffraction, 2017)
Empirical absorption correction using spherical harmonics,
 implemented in SCALE3 ABSPACK scaling algorithm.
;
_exptl_crystal_colour yellow
_exptl_crystal_density_diffrn 1.380
_exptl_crystal_description block
_exptl_crystal_F_000 929.607
_refine_diff_density_max 0.7081
_refine_diff_density_min -0.7943
_refine_diff_density_rms 0.0787
_refine_ls_d_res_high 0.7226
_refine_ls_d_res_low 7.3293
_refine_ls_goodness_of_fit_ref 1.0375
_refine_ls_hydrogen_treatment constr
_refine_ls_matrix_type full
_refine_ls_number_constraints 34
_refine_ls_number_parameters 281
_refine_ls_number_reflns 5032
_refine_ls_number_restraints 0
_refine_ls_restrained_S_all 1.0375
_refine_ls_R_factor_all 0.1018
_refine_ls_R_factor_gt 0.0589
_refine_ls_shift/su_max -0.0007
_refine_ls_shift/su_mean 0.0002
_refine_ls_structure_factor_coef Fsqd
_refine_ls_weighting_details 'w=1/[\s^2^(Fo^2^)+(0.0548P)^2^+1.1294P] where P=(Fo^2^+2Fc^2^)/3'
_refine_ls_weighting_scheme calc
_refine_ls_wR_factor_gt 0.1307
_refine_ls_wR_factor_ref 0.1573
_reflns_Friedel_coverage 0.0
_reflns_limit_h_max 13
_reflns_limit_h_min -13
_reflns_limit_k_max 28
_reflns_limit_k_min 0
_reflns_limit_l_max 13
_reflns_limit_l_min 0
_reflns_number_gt 3099
_reflns_number_total 5032
_reflns_threshold_expression I>=2u(I)
_cod_data_source_file d2ob01488b2.cif
_cod_data_source_block 20180329-1
_cod_database_code 7158898
_olex2_refinement_description
;
1. Fixed Uiso
 At 1.2 times of:
  All C(H) groups
 At 1.5 times of:
  All C(H,H,H) groups
2.a Aromatic/amide H refined with riding coordinates:
 C13(H13), C10(H10), C28(H28), C12(H12), C15(H15), C25(H25), C3(H3), C29(H29),
 C19(H19), C26(H26), C16(H16), C18(H18), C4(H4), C5(H5), C11(H11)
2.b Idealised Me refined as rotating group:
 C31(H31a,H31b,H31c)
;
_olex2_submission_special_instructions 'No special instructions were received'
_oxdiff_exptl_absorpt_empirical_details
;
Empirical correction (ABSPACK) includes:
- Absorption correction using spherical harmonics
- Frame scaling
;

loop_
_space_group_symop_id
_space_group_symop_operation_xyz
1 x,y,z
2 -x,y+1/2,-z+1/2
3 -x,-y,-z
4 x,-y-1/2,z-1/2

loop_
_atom_site_label
_atom_site_type_symbol
_atom_site_fract_x
_atom_site_fract_y
_atom_site_fract_z
_atom_site_U_iso_or_equiv
_atom_site_adp_type
_atom_site_occupancy
_atom_site_refinement_flags_posn
S21 S -0.05567(7) 0.61790(4) 0.71722(7) 0.0543(2) Uani 1.000000 .
Cl20 Cl -0.49510(10) 0.88521(6) 0.66226(13) 0.1150(5) Uani 1.000000 .
O23 O -0.0903(2) 0.57064(10) 0.6198(2) 0.0736(7) Uani 1.000000 .
O22 O -0.15274(18) 0.65699(10) 0.7719(2) 0.0682(6) Uani 1.000000 .
N1 N 0.0463(2) 0.66856(10) 0.6412(2) 0.0464(5) Uani 1.000000 .
O30 O 0.2806(2) 0.51449(10) 1.1523(2) 0.0701(6) Uani 1.000000 .
C9 C 0.0968(2) 0.72204(13) 0.7240(2) 0.0464(6) Uani 1.000000 .
C24 C 0.0399(3) 0.58340(13) 0.8470(3) 0.0486(6) Uani 1.000000 .
C7 C 0.2693(3) 0.66376(14) 0.6544(3) 0.0527(7) Uani 1.000000 .
C27 C 0.2030(3) 0.53451(13) 1.0474(3) 0.0518(7) Uani 1.000000 .
C8 C 0.2375(3) 0.71391(14) 0.7386(3) 0.0527(7) Uani 1.000000 .
C2 C 0.1586(3) 0.63566(14) 0.5928(3) 0.0512(7) Uani 1.000000 .
C14 C -0.1007(3) 0.79582(13) 0.7389(3) 0.0498(6) Uani 1.000000 .
C13 C 0.0306(3) 0.77219(13) 0.7665(3) 0.0522(7) Uani 1.000000 .
H13 H 0.0786(3) 0.79769(13) 0.8271(3) 0.0626(8) Uiso 1.000000 R
C10 C 0.3361(3) 0.74659(17) 0.8069(4) 0.0730(10) Uani 1.000000 .
H10 H 0.3192(3) 0.78015(17) 0.8646(4) 0.0876(12) Uiso 1.000000 R
C6 C 0.3954(3) 0.64426(18) 0.6313(3) 0.0709(10) Uani 1.000000 .
C28 C 0.1856(3) 0.50183(14) 0.9287(3) 0.0609(8) Uani 1.000000 .
H28 H 0.2288(3) 0.46326(14) 0.9162(3) 0.0731(9) Uiso 1.000000 R
C12 C 0.4941(3) 0.6785(2) 0.7021(5) 0.0891(13) Uani 1.000000 .
H12 H 0.5803(3) 0.6679(2) 0.6918(5) 0.1069(15) Uiso 1.000000 R
C15 C -0.1765(3) 0.78049(14) 0.6247(3) 0.0561(7) Uani 1.000000 .
H15 H -0.1463(3) 0.75102(14) 0.5640(3) 0.0673(9) Uiso 1.000000 R
C17 C -0.3423(3) 0.85155(16) 0.6912(4) 0.0714(9) Uani 1.000000 .
C25 C 0.0579(3) 0.61610(15) 0.9665(3) 0.0590(7) Uani 1.000000 .
H25 H 0.0149(3) 0.65468(15) 0.9792(3) 0.0708(9) Uiso 1.000000 R
C3 C 0.1694(3) 0.58631(18) 0.5054(3) 0.0721(9) Uani 1.000000 .
H3 H 0.0968(3) 0.56695(18) 0.4641(3) 0.0865(11) Uiso 1.000000 R
C29 C 0.1039(3) 0.52651(14) 0.8283(3) 0.0605(8) Uani 1.000000 .
H29 H 0.0920(3) 0.50461(14) 0.7478(3) 0.0726(9) Uiso 1.000000 R
C19 C -0.1495(3) 0.84106(15) 0.8253(3) 0.0653(8) Uani 1.000000 .
H19 H -0.0990(3) 0.85333(15) 0.9005(3) 0.0783(10) Uiso 1.000000 R
C26 C 0.1386(3) 0.59168(15) 1.0653(3) 0.0655(8) Uani 1.000000 .
H26 H 0.1506(3) 0.61372(15) 1.1457(3) 0.0786(10) Uiso 1.000000 R
C16 C -0.2965(3) 0.80877(16) 0.6007(3) 0.0668(9) Uani 1.000000 .
H16 H -0.3462(3) 0.79882(16) 0.5234(3) 0.0802(10) Uiso 1.000000 R
C31 C 0.3617(3) 0.46025(16) 1.1359(4) 0.0768(10) Uani 1.000000 .
H31a H 0.4141(17) 0.4671(5) 1.0611(15) 0.1151(15) Uiso 1.000000 GR
H31b H 0.4167(17) 0.4543(7) 1.2152(10) 0.1151(15) Uiso 1.000000 GR
H31c H 0.3092(3) 0.4227(3) 1.120(2) 0.1151(15) Uiso 1.000000 GR
C18 C -0.2693(4) 0.86800(18) 0.8031(4) 0.0792(10) Uani 1.000000 .
H18 H -0.3006(4) 0.89722(18) 0.8636(4) 0.0951(12) Uiso 1.000000 R
C4 C 0.2953(4) 0.5658(2) 0.4803(4) 0.0900(12) Uani 1.000000 .
H4 H 0.3048(4) 0.5322(2) 0.4205(4) 0.1081(15) Uiso 1.000000 R
C5 C 0.4042(4) 0.5927(2) 0.5394(4) 0.0905(13) Uani 1.000000 .
H5 H 0.4852(4) 0.5772(2) 0.5193(4) 0.1086(15) Uiso 1.000000 R
C11 C 0.4640(3) 0.7270(2) 0.7856(5) 0.0922(13) Uani 1.000000 .
H11 H 0.5315(3) 0.7486(2) 0.8313(5) 0.1106(16) Uiso 1.000000 R

loop_
_atom_site_aniso_label
_atom_site_aniso_U_11
_atom_site_aniso_U_22
_atom_site_aniso_U_33
_atom_site_aniso_U_12
_atom_site_aniso_U_13
_atom_site_aniso_U_23
S21 0.0462(4) 0.0525(4) 0.0636(4) -0.0121(3) -0.0024(3) 0.0074(4)
Cl20 0.0743(6) 0.1122(9) 0.1611(11) 0.0342(6) 0.0294(7) 0.0581(8)
O23 0.0785(15) 0.0631(14) 0.0767(14) -0.0247(11) -0.0191(11) -0.0016(11)
O22 0.0439(11) 0.0670(13) 0.0944(15) -0.0021(10) 0.0108(10) 0.0177(12)
N1 0.0446(12) 0.0490(13) 0.0453(11) -0.0069(10) -0.0013(9) 0.0048(10)
O30 0.0866(16) 0.0649(14) 0.0579(12) 0.0100(12) -0.0038(11) 0.0057(11)
C9 0.0457(15) 0.0481(15) 0.0447(14) -0.0103(12) -0.0039(11) 0.0064(12)
C24 0.0519(16) 0.0431(14) 0.0516(15) -0.0073(12) 0.0088(12) 0.0054(13)
C7 0.0481(15) 0.0603(18) 0.0500(15) -0.0012(13) 0.0037(12) 0.0234(14)
C27 0.0563(16) 0.0481(16) 0.0516(16) -0.0025(13) 0.0093(12) 0.0083(13)
C8 0.0468(15) 0.0535(17) 0.0569(16) -0.0121(13) -0.0051(12) 0.0183(14)
C2 0.0525(16) 0.0584(17) 0.0427(14) 0.0025(13) 0.0018(12) 0.0105(13)
C14 0.0567(16) 0.0453(15) 0.0477(14) -0.0030(13) 0.0059(12) 0.0053(13)
C13 0.0574(17) 0.0489(16) 0.0493(15) -0.0092(13) -0.0068(13) 0.0034(13)
C10 0.0599(19) 0.067(2) 0.090(2) -0.0188(16) -0.0211(17) 0.0187(19)
C6 0.0509(18) 0.086(2) 0.076(2) 0.0101(17) 0.0099(15) 0.043(2)
C28 0.078(2) 0.0420(15) 0.0627(18) 0.0074(14) 0.0054(15) -0.0008(14)
C12 0.0420(18) 0.098(3) 0.127(3) -0.0030(19) 0.001(2) 0.059(3)
C15 0.0573(17) 0.0541(17) 0.0568(17) -0.0009(14) 0.0020(14) 0.0009(14)
C17 0.062(2) 0.060(2) 0.094(2) 0.0123(16) 0.0219(18) 0.0272(19)
C25 0.0714(19) 0.0541(17) 0.0528(16) 0.0139(15) 0.0149(14) -0.0002(14)
C3 0.080(2) 0.082(2) 0.0540(17) 0.0144(19) 0.0004(16) -0.0032(17)
C29 0.078(2) 0.0447(16) 0.0586(17) -0.0022(15) 0.0003(15) -0.0046(14)
C19 0.083(2) 0.0586(19) 0.0546(17) 0.0025(17) 0.0073(15) 0.0025(15)
C26 0.090(2) 0.0597(19) 0.0470(16) 0.0120(17) 0.0079(15) -0.0053(15)
C16 0.0622(19) 0.067(2) 0.070(2) -0.0046(16) -0.0080(16) 0.0193(17)
C31 0.078(2) 0.067(2) 0.084(2) 0.0084(18) -0.0011(18) 0.0186(19)
C18 0.092(3) 0.071(2) 0.078(2) 0.019(2) 0.030(2) 0.0089(19)
C4 0.101(3) 0.107(3) 0.064(2) 0.039(3) 0.012(2) 0.000(2)
C5 0.073(3) 0.118(3) 0.083(2) 0.041(2) 0.029(2) 0.032(3)
C11 0.054(2) 0.084(3) 0.135(3) -0.0216(19) -0.028(2) 0.044(3)

loop_
_atom_type_symbol
_atom_type_scat_dispersion_real
_atom_type_scat_dispersion_imag
_atom_type_scat_Cromer_Mann_a1
_atom_type_scat_Cromer_Mann_a2
_atom_type_scat_Cromer_Mann_a3
_atom_type_scat_Cromer_Mann_a4
_atom_type_scat_Cromer_Mann_b1
_atom_type_scat_Cromer_Mann_b2
_atom_type_scat_Cromer_Mann_b3
_atom_type_scat_Cromer_Mann_b4
_atom_type_scat_Cromer_Mann_c
_atom_type_scat_source
_atom_type_scat_dispersion_source
C 0.00347 0.00161 2.31000 1.02000 1.58860 0.86500 20.84390 10.20750 0.56870 51.65120 0.21560 'International Tables Volume C Table 6.1.1.4 (pp. 500-502)' 'Henke, Gullikson and Davis, At. Data and Nucl. Data Tables, 1993, 54, 2'
Cl 0.14873 0.16029 11.46040 7.19640 6.25560 1.64550 0.01040 1.16620 18.51940 47.77840 -9.55740 'International Tables Volume C Table 6.1.1.4 (pp. 500-502)' 'Henke, Gullikson and Davis, At. Data and Nucl. Data Tables, 1993, 54, 2'
H 0.00000 0.00000 0.49300 0.32291 0.14019 0.04081 10.51090 26.12570 3.14236 57.79970 0.00304 'International Tables Volume C Table 6.1.1.4 (pp. 500-502)' 'Henke, Gullikson and Davis, At. Data and Nucl. Data Tables, 1993, 54, 2'
N 0.00653 0.00323 12.21260 3.13220 2.01250 1.16630 0.00570 9.89330 28.99750 0.58260 -11.52900 'International Tables Volume C Table 6.1.1.4 (pp. 500-502)' 'Henke, Gullikson and Davis, At. Data and Nucl. Data Tables, 1993, 54, 2'
O 0.01158 0.00611 3.04850 2.28680 1.54630 0.86700 13.27710 5.70110 0.32390 32.90890 0.25080 'International Tables Volume C Table 6.1.1.4 (pp. 500-502)' 'Henke, Gullikson and Davis, At. Data and Nucl. Data Tables, 1993, 54, 2'
S 0.12424 0.12443 6.90530 5.20340 1.43790 1.58630 1.46790 22.21510 0.25360 56.17200 0.86690 'International Tables Volume C Table 6.1.1.4 (pp. 500-502)' 'Henke, Gullikson and Davis, At. Data and Nucl. Data Tables, 1993, 54, 2'

loop_
_geom_angle_atom_site_label_1
_geom_angle_atom_site_label_2
_geom_angle_atom_site_label_3
_geom_angle
_geom_angle_site_symmetry_1
_geom_angle_site_symmetry_3
_geom_angle_publ_flag
O22 S21 O23 120.26(13) . . ?
N1 S21 O23 105.11(12) . . ?
N1 S21 O22 106.61(12) . . ?
C24 S21 O23 109.90(13) . . ?
C24 S21 O22 109.24(13) . . ?
C24 S21 N1 104.45(11) . . ?
C9 N1 S21 115.27(16) . . ?
C2 N1 S21 112.58(17) . . ?
C2 N1 C9 106.3(2) . . ?
C31 O30 C27 118.9(2) . . ?
C8 C9 N1 106.9(2) . . ?
C13 C9 N1 127.1(2) . . ?
C13 C9 C8 125.7(2) . . ?
C25 C24 S21 119.2(2) . . ?
C29 C24 S21 120.7(2) . . ?
C29 C24 C25 120.0(3) . . ?
C2 C7 C8 111.5(2) . . ?
C6 C7 C8 124.9(3) . . ?
C6 C7 C2 123.6(3) . . ?
C28 C27 O30 124.4(3) . . ?
C26 C27 O30 115.7(3) . . ?
C26 C27 C28 119.9(3) . . ?
C7 C8 C9 107.0(2) . . ?
C10 C8 C9 134.3(3) . . ?
C10 C8 C7 118.6(3) . . ?
C7 C2 N1 107.7(2) . . ?
C3 C2 N1 131.8(3) . . ?
C3 C2 C7 120.5(3) . . ?
C15 C14 C13 123.9(3) . . ?
C19 C14 C13 118.4(3) . . ?
C19 C14 C15 117.4(3) . . ?
C14 C13 C9 133.9(2) . . ?
H13 C13 C9 113.03(15) . . ?
H13 C13 C14 113.03(15) . . ?
H10 C10 C8 121.4(2) . . ?
C11 C10 C8 117.2(4) . . ?
C11 C10 H10 121.4(2) . . ?
C12 C6 C7 115.3(4) . . ?
C5 C6 C7 114.9(3) . . ?
C5 C6 C12 129.8(4) . . ?
H28 C28 C27 120.17(17) . . ?
C29 C28 C27 119.7(3) . . ?
C29 C28 H28 120.17(17) . . ?
H12 C12 C6 119.9(2) . . ?
C11 C12 C6 120.2(3) . . ?
C11 C12 H12 119.9(2) . . ?
H15 C15 C14 119.79(17) . . ?
C16 C15 C14 120.4(3) . . ?
C16 C15 H15 119.79(19) . . ?
C16 C17 Cl20 119.6(3) . . ?
C18 C17 Cl20 119.6(3) . . ?
C18 C17 C16 120.8(3) . . ?
H25 C25 C24 120.11(17) . . ?
C26 C25 C24 119.8(3) . . ?
C26 C25 H25 120.11(18) . . ?
H3 C3 C2 121.47(19) . . ?
C4 C3 C2 117.1(3) . . ?
C4 C3 H3 121.5(2) . . ?
C28 C29 C24 120.1(3) . . ?
H29 C29 C24 119.94(17) . . ?
H29 C29 C28 119.94(17) . . ?
H19 C19 C14 118.94(17) . . ?
C18 C19 C14 122.1(3) . . ?
C18 C19 H19 118.9(2) . . ?
C25 C26 C27 120.6(3) . . ?
H26 C26 C27 119.70(17) . . ?
H26 C26 C25 119.70(18) . . ?
C17 C16 C15 120.0(3) . . ?
H16 C16 C15 120.01(19) . . ?
H16 C16 C17 120.0(2) . . ?
H31a C31 O30 109.5 . . ?
H31b C31 O30 109.5 . . ?
H31b C31 H31a 109.5 . . ?
H31c C31 O30 109.5 . . ?
H31c C31 H31a 109.5 . . ?
H31c C31 H31b 109.5 . . ?
C19 C18 C17 119.2(3) . . ?
H18 C18 C17 120.4(2) . . ?
H18 C18 C19 120.4(2) . . ?
H4 C4 C3 118.4(2) . . ?
C5 C4 C3 123.2(4) . . ?
C5 C4 H4 118.4(2) . . ?
C4 C5 C6 120.7(3) . . ?
H5 C5 C6 119.6(2) . . ?
H5 C5 C4 119.6(2) . . ?
C12 C11 C10 123.8(3) . . ?
H11 C11 C10 118.1(2) . . ?
H11 C11 C12 118.1(2) . . ?

loop_
_geom_bond_atom_site_label_1
_geom_bond_atom_site_label_2
_geom_bond_distance
_geom_bond_site_symmetry_2
_geom_bond_publ_flag
S21 O23 1.419(2) . ?
S21 O22 1.425(2) . ?
S21 N1 1.701(2) . ?
S21 C24 1.746(3) . ?
Cl20 C17 1.738(3) . ?
N1 C9 1.467(3) . ?
N1 C2 1.455(3) . ?
O30 C27 1.354(3) . ?
O30 C31 1.421(4) . ?
C9 C8 1.464(4) . ?
C9 C13 1.331(4) . ?
C24 C25 1.382(4) . ?
C24 C29 1.374(4) . ?
C7 C8 1.393(4) . ?
C7 C2 1.399(4) . ?
C7 C6 1.397(4) . ?
C27 C28 1.375(4) . ?
C27 C26 1.380(4) . ?
C8 C10 1.377(4) . ?
C2 C3 1.358(4) . ?
C14 C13 1.456(4) . ?
C14 C15 1.390(4) . ?
C14 C19 1.393(4) . ?
C13 H13 0.9300 . ?
C10 H10 0.9300 . ?
C10 C11 1.410(5) . ?
C6 C12 1.405(5) . ?
C6 C5 1.420(5) . ?
C28 H28 0.9300 . ?
C28 C29 1.379(4) . ?
C12 H12 0.9300 . ?
C12 C11 1.360(6) . ?
C15 H15 0.9300 . ?
C15 C16 1.383(4) . ?
C17 C16 1.374(5) . ?
C17 C18 1.362(5) . ?
C25 H25 0.9300 . ?
C25 C26 1.360(4) . ?
C3 H3 0.9300 . ?
C3 C4 1.406(5) . ?
C29 H29 0.9300 . ?
C19 H19 0.9300 . ?
C19 C18 1.367(5) . ?
C26 H26 0.9300 . ?
C16 H16 0.9300 . ?
C31 H31a 0.9600 . ?
C31 H31b 0.9600 . ?
C31 H31c 0.9600 . ?
C18 H18 0.9300 . ?
C4 H4 0.9300 . ?
C4 C5 1.364(6) . ?
C5 H5 0.9300 . ?
C11 H11 0.9300 . ?

loop_
_geom_torsion_atom_site_label_1
_geom_torsion_atom_site_label_2
_geom_torsion_atom_site_label_3
_geom_torsion_atom_site_label_4
_geom_torsion
_geom_torsion_site_symmetry_1
_geom_torsion_site_symmetry_2
_geom_torsion_site_symmetry_3
_geom_torsion_site_symmetry_4
_geom_torsion_publ_flag
S21 N1 C9 C8 117.27(18) . . . . ?
S21 N1 C9 C13 -69.1(2) . . . . ?
S21 N1 C2 C7 -121.24(17) . . . . ?
S21 N1 C2 C3 58.4(2) . . . . ?
S21 C24 C25 C26 -175.8(2) . . . . ?
S21 C24 C29 C28 175.8(2) . . . . ?
Cl20 C17 C16 C15 -178.3(2) . . . . ?
Cl20 C17 C18 C19 179.7(3) . . . . ?
N1 C9 C8 C7 7.6(2) . . . . ?
N1 C9 C8 C10 -177.5(2) . . . . ?
N1 C9 C13 C14 -7.8(3) . . . . ?
N1 C2 C7 C8 -1.1(2) . . . . ?
N1 C2 C7 C6 -179.9(2) . . . . ?
N1 C2 C3 C4 180.0(3) . . . . ?
O30 C27 C28 C29 179.9(3) . . . . ?
O30 C27 C26 C25 -179.8(3) . . . . ?
C9 C8 C7 C2 -4.1(2) . . . . ?
C9 C8 C7 C6 174.7(2) . . . . ?
C9 C8 C10 C11 -174.0(4) . . . . ?
C9 C13 C14 C15 -21.8(4) . . . . ?
C9 C13 C14 C19 164.3(3) . . . . ?
C24 C25 C26 C27 0.0(3) . . . . ?
C24 C29 C28 C27 -0.2(3) . . . . ?
C7 C8 C10 C11 0.5(3) . . . . ?
C7 C2 C3 C4 -0.4(3) . . . . ?
C7 C6 C12 C11 -0.3(3) . . . . ?
C7 C6 C5 C4 0.1(3) . . . . ?
C8 C10 C11 C12 0.2(4) . . . . ?
C2 C3 C4 C5 0.3(4) . . . . ?
C14 C15 C16 C17 -1.0(3) . . . . ?
C14 C19 C18 C17 -1.8(4) . . . . ?
C10 C11 C12 C6 -0.3(4) . . . . ?
C6 C5 C4 C3 -0.2(4) . . . . ?
C15 C16 C17 C18 1.8(4) . . . . ?
